data_4347322
loop_
_publ_author_name
'Wang, Yang'
'Li, Bao'
'Qian, Hujun'
'Wu, Lixin'

_publ_section_title
;
 Controlled Triol-Derivative Bonding and Decoration Transformation on
 Cu-Centered Anderson-Evans Polyoxometalates.
;
_journal_issue 9
_journal_name_full 'Inorganic chemistry'
_journal_page_first 4271
_journal_page_last 4277
_journal_paper_doi 10.1021/acs.inorgchem.6b00008
_journal_volume 55
_journal_year 2016
_chemical_formula_moiety 'C10 H19 Cu Mo6 O24, 3(C16 H36 N), C5 H12 O3, C2 H3 N'
_chemical_formula_sum 'C65 H142 Cu Mo6 N4 O27'
_chemical_formula_weight 2051.01
_space_group_IT_number 14
_space_group_name_Hall '-P 2yn'
_space_group_name_H-M_alt 'P 1 21/n 1'
_symmetry_cell_setting monoclinic
_symmetry_space_group_name_Hall '-P 2yn'
_symmetry_space_group_name_H-M 'P 1 21/n 1'
_atom_sites_solution_hydrogens geom
_atom_sites_solution_primary direct
_atom_sites_solution_secondary difmap
_audit_creation_method SHELXL-97
_cell_angle_alpha 90.00
_cell_angle_beta 105.561(9)
_cell_angle_gamma 90.00
_cell_formula_units_Z 4
_cell_length_a 14.990(4)
_cell_length_b 25.871(5)
_cell_length_c 23.163(5)
_cell_measurement_reflns_used 55383
_cell_measurement_temperature 293(2)
_cell_measurement_theta_max 27.52
_cell_measurement_theta_min 2.99
_cell_volume 8653(3)
_computing_cell_refinement RAPID-AUTO
_computing_data_collection 'RAPID-AUTO (Rigaku Corporation, 1998)'
_computing_data_reduction 'CrystalStructure (Rigaku/MSC and Rigaku Corporation, 2002)'
_computing_molecular_graphics 'SHELXTL (Sheldrick, 2008)'
_computing_publication_material SHELXL-97
_computing_structure_refinement 'SHELXL-97 (Sheldrick, 2008)'
_computing_structure_solution 'SHELXS-97 (Sheldrick, 2008)'
_diffrn_ambient_temperature 293(2)
_diffrn_measured_fraction_theta_full 0.984
_diffrn_measured_fraction_theta_max 0.984
_diffrn_measurement_device_type 'Rigaku RAXIS-RAPID'
_diffrn_measurement_method '\w scans'
_diffrn_radiation_monochromator graphite
_diffrn_radiation_source 'fine-focus sealed tube'
_diffrn_radiation_type MoK\a
_diffrn_radiation_wavelength 0.71073
_diffrn_reflns_av_R_equivalents 0.0560
_diffrn_reflns_av_sigmaI/netI 0.0556
_diffrn_reflns_limit_h_max 19
_diffrn_reflns_limit_h_min -19
_diffrn_reflns_limit_k_max 33
_diffrn_reflns_limit_k_min -33
_diffrn_reflns_limit_l_max 29
_diffrn_reflns_limit_l_min -30
_diffrn_reflns_number 76619
_diffrn_reflns_theta_full 27.48
_diffrn_reflns_theta_max 27.48
_diffrn_reflns_theta_min 2.99
_exptl_absorpt_coefficient_mu 1.154
_exptl_absorpt_correction_T_max 0.8933
_exptl_absorpt_correction_T_min 0.8644
_exptl_absorpt_correction_type multi-scan
_exptl_crystal_colour blue
_exptl_crystal_density_diffrn 1.574
_exptl_crystal_density_method 'not measured'
_exptl_crystal_description block
_exptl_crystal_F_000 4228
_exptl_crystal_size_max 0.13
_exptl_crystal_size_mid 0.12
_exptl_crystal_size_min 0.10
_refine_diff_density_max 1.884
_refine_diff_density_min -0.768
_refine_diff_density_rms 0.115
_refine_ls_extinction_method none
_refine_ls_goodness_of_fit_ref 1.050
_refine_ls_hydrogen_treatment constr
_refine_ls_matrix_type full
_refine_ls_number_parameters 969
_refine_ls_number_reflns 19520
_refine_ls_number_restraints 54
_refine_ls_restrained_S_all 1.057
_refine_ls_R_factor_all 0.0930
_refine_ls_R_factor_gt 0.0588
_refine_ls_shift/su_max 0.031
_refine_ls_shift/su_mean 0.001
_refine_ls_structure_factor_coef Fsqd
_refine_ls_weighting_details 'calc w=1/[\s^2^(Fo^2^)+(0.0820P)^2^+8.0511P] where P=(Fo^2^+2Fc^2^)/3'
_refine_ls_weighting_scheme calc
_refine_ls_wR_factor_gt 0.1501
_refine_ls_wR_factor_ref 0.1675
_reflns_number_gt 12818
_reflns_number_total 19520
_reflns_threshold_expression >2sigma(I)
_cod_data_source_file ic6b00008_si_002.cif
_cod_data_source_block 5a
_cod_original_cell_volume 8654(3)
_cod_original_sg_symbol_H-M 'P 21/n'
_cod_database_code 4347322

loop_
_symmetry_equiv_pos_as_xyz
'x, y, z'
'-x+1/2, y+1/2, -z+1/2'
'-x, -y, -z'
'x-1/2, -y-1/2, z-1/2'

loop_
_atom_site_label
_atom_site_type_symbol
_atom_site_fract_x
_atom_site_fract_y
_atom_site_fract_z
_atom_site_U_iso_or_equiv
_atom_site_adp_type
_atom_site_occupancy
_atom_site_symmetry_multiplicity
_atom_site_calc_flag
_atom_site_refinement_flags
_atom_site_disorder_assembly
_atom_site_disorder_group
C1 C 1.05860(17) 0.09455(10) 0.64788(11) 0.0429(7) Uani 1 1 d . . .
H1A H 1.0844 0.0618 0.6398 0.051 Uiso 1 1 calc R . .
H1B H 1.0798 0.1209 0.6249 0.051 Uiso 1 1 calc R . .
C2 C 0.91047(18) 0.04454(9) 0.64939(11) 0.0428(7) Uani 1 1 d . . .
H2A H 0.8446 0.0437 0.6297 0.051 Uiso 1 1 calc R . .
H2B H 0.9375 0.0133 0.6381 0.051 Uiso 1 1 calc R . .
C3 C 0.90788(18) 0.14263(10) 0.63520(11) 0.0434(7) Uani 1 1 d . . .
H3A H 0.9307 0.1692 0.6133 0.052 Uiso 1 1 calc R . .
H3B H 0.8417 0.1396 0.6173 0.052 Uiso 1 1 calc R . .
C4 C 0.95296(18) 0.09131(10) 0.62586(11) 0.0445(7) Uani 1 1 d . . .
C5 C 0.9318(2) 0.08275(12) 0.55706(12) 0.0590(9) Uani 1 1 d . . .
H5A H 0.9568 0.1109 0.5394 0.088 Uiso 1 1 calc R . .
H5B H 0.8660 0.0811 0.5400 0.088 Uiso 1 1 calc R . .
H5C H 0.9596 0.0509 0.5493 0.088 Uiso 1 1 calc R . .
C6 C 0.92611(18) 0.11755(10) 0.85987(11) 0.0444(7) Uani 1 1 d . . .
H6A H 0.8716 0.1189 0.8748 0.053 Uiso 1 1 calc R . .
H6B H 0.9605 0.1493 0.8717 0.053 Uiso 1 1 calc R . .
C7 C 0.9342(2) 0.02117(11) 0.87363(12) 0.0531(8) Uani 1 1 d . . .
H7A H 0.9718 -0.0066 0.8956 0.064 Uiso 1 1 calc R . .
H7B H 0.8778 0.0228 0.8865 0.064 Uiso 1 1 calc R . .
C8 C 1.07963(18) 0.07076(10) 0.87373(11) 0.0457(8) Uani 1 1 d . . .
H8A H 1.1110 0.1034 0.8856 0.055 Uiso 1 1 calc R . .
H8B H 1.1178 0.0437 0.8970 0.055 Uiso 1 1 calc R . .
C9 C 0.98662(19) 0.07190(10) 0.88958(12) 0.0465(8) Uani 1 1 d . . .
C10 C 1.0073(2) 0.07879(13) 0.95756(12) 0.0657(10) Uani 1 1 d . . .
H10A H 0.9508 0.0760 0.9694 0.099 Uiso 1 1 calc R . .
H10B H 1.0342 0.1122 0.9686 0.099 Uiso 1 1 calc R . .
H10C H 1.0498 0.0525 0.9773 0.099 Uiso 1 1 calc R . .
C11 C 0.38849(18) 0.09996(12) 0.63515(14) 0.0567(9) Uani 1 1 d . . .
H11A H 0.3499 0.1059 0.6621 0.068 Uiso 1 1 calc R . .
H11B H 0.4137 0.0653 0.6428 0.068 Uiso 1 1 calc R . .
C12 C 0.3273(2) 0.10203(14) 0.57103(15) 0.0713(11) Uani 1 1 d . . .
H12A H 0.3032 0.1367 0.5620 0.086 Uiso 1 1 calc R . .
H12B H 0.3638 0.0935 0.5435 0.086 Uiso 1 1 calc R . .
C13 C 0.2486(2) 0.06464(15) 0.56306(17) 0.0824(13) Uani 1 1 d . . .
H13A H 0.2156 0.0718 0.5929 0.099 Uiso 1 1 calc R . .
H13B H 0.2735 0.0299 0.5701 0.099 Uiso 1 1 calc R . .
C14 C 0.1804(3) 0.06693(17) 0.5009(2) 0.1088(18) Uani 1 1 d . . .
H14A H 0.1485 0.0995 0.4959 0.163 Uiso 1 1 calc R . .
H14B H 0.1364 0.0393 0.4968 0.163 Uiso 1 1 calc R . .
H14C H 0.2135 0.0634 0.4709 0.163 Uiso 1 1 calc R . .
C15 C 0.5264(2) 0.12762(13) 0.71550(14) 0.0607(10) Uani 1 1 d . . .
H15A H 0.5521 0.0931 0.7172 0.073 Uiso 1 1 calc R . .
H15B H 0.5779 0.1517 0.7251 0.073 Uiso 1 1 calc R . .
C16 C 0.4742(2) 0.13201(16) 0.76366(15) 0.0760(12) Uani 1 1 d . . .
H16A H 0.4389 0.1639 0.7583 0.091 Uiso 1 1 calc R . .
H16B H 0.4314 0.1034 0.7601 0.091 Uiso 1 1 calc R . .
C17 C 0.5428(3) 0.1314(2) 0.82529(17) 0.1024(17) Uani 1 1 d . . .
H17A H 0.5838 0.1020 0.8282 0.123 Uiso 1 1 calc R . .
H17B H 0.5802 0.1625 0.8304 0.123 Uiso 1 1 calc R . .
C18 C 0.4942(4) 0.1283(3) 0.87490(19) 0.144(3) Uani 1 1 d . . .
H18A H 0.4490 0.1554 0.8697 0.215 Uiso 1 1 calc R . .
H18B H 0.5389 0.1322 0.9130 0.215 Uiso 1 1 calc R . .
H18C H 0.4641 0.0954 0.8733 0.215 Uiso 1 1 calc R . .
C19 C 0.53121(19) 0.13338(11) 0.60922(14) 0.0585(9) Uani 1 1 d . . .
H19A H 0.4990 0.1477 0.5706 0.070 Uiso 1 1 calc R . .
H19B H 0.5857 0.1545 0.6253 0.070 Uiso 1 1 calc R . .
C20 C 0.56299(19) 0.07928(11) 0.59932(13) 0.0533(8) Uani 1 1 d . . .
H20A H 0.5963 0.0644 0.6375 0.064 Uiso 1 1 calc R . .
H20B H 0.5095 0.0577 0.5822 0.064 Uiso 1 1 calc R . .
C21 C 0.6246(2) 0.08042(13) 0.55808(15) 0.0685(11) Uani 1 1 d . . .
H21A H 0.6799 0.1001 0.5767 0.082 Uiso 1 1 calc R . .
H21B H 0.5927 0.0979 0.5213 0.082 Uiso 1 1 calc R . .
C22 C 0.6524(2) 0.02706(14) 0.54323(17) 0.0825(12) Uani 1 1 d . . .
H22A H 0.6853 0.0099 0.5794 0.124 Uiso 1 1 calc R . .
H22B H 0.6915 0.0298 0.5167 0.124 Uiso 1 1 calc R . .
H22C H 0.5980 0.0076 0.5241 0.124 Uiso 1 1 calc R . .
C23 C 0.4283(2) 0.19276(12) 0.64563(17) 0.0713(11) Uani 1 1 d . . .
H23A H 0.3945 0.1988 0.6042 0.086 Uiso 1 1 calc R . .
H23B H 0.3841 0.1945 0.6694 0.086 Uiso 1 1 calc R . .
C24 C 0.4978(3) 0.23567(13) 0.6653(3) 0.128(2) Uani 1 1 d . . .
H24A H 0.5422 0.2358 0.6415 0.153 Uiso 1 1 calc R . .
H24B H 0.5310 0.2319 0.7072 0.153 Uiso 1 1 calc R . .
C25 C 0.4383(4) 0.28680(15) 0.6549(3) 0.166(3) Uani 1 1 d D . .
H25A H 0.3851 0.2817 0.6208 0.199 Uiso 1 1 calc R . .
H25B H 0.4152 0.2926 0.6897 0.199 Uiso 1 1 calc R . .
C26 C 0.4836(5) 0.3298(2) 0.6452(5) 0.279(6) Uani 1 1 d D . .
H26A H 0.5306 0.3384 0.6811 0.419 Uiso 1 1 calc R . .
H26B H 0.4405 0.3579 0.6345 0.419 Uiso 1 1 calc R . .
H26C H 0.5118 0.3235 0.6133 0.419 Uiso 1 1 calc R . .
C27 C 0.0956(2) 0.33356(11) 0.60821(15) 0.0633(10) Uani 1 1 d . B .
H27A H 0.0524 0.3205 0.6293 0.076 Uiso 1 1 calc R . .
H27B H 0.0594 0.3486 0.5709 0.076 Uiso 1 1 calc R . .
C28 C 0.1490(2) 0.28865(11) 0.59353(15) 0.0663(10) Uani 1 1 d . . .
H28A H 0.1808 0.2706 0.6300 0.080 Uiso 1 1 calc R . .
H28B H 0.1949 0.3008 0.5741 0.080 Uiso 1 1 calc R . .
C29 C 0.0803(3) 0.25172(13) 0.55131(18) 0.0932(14) Uani 1 1 d . . .
H29A H 0.0325 0.2419 0.5703 0.112 Uiso 1 1 calc R . .
H29B H 0.0506 0.2701 0.5147 0.112 Uiso 1 1 calc R . .
C30 C 0.1229(4) 0.20546(15) 0.5361(2) 0.119(2) Uani 1 1 d . . .
H30A H 0.1637 0.2144 0.5121 0.179 Uiso 1 1 calc R . .
H30B H 0.0758 0.1824 0.5141 0.179 Uiso 1 1 calc R . .
H30C H 0.1576 0.1887 0.5722 0.179 Uiso 1 1 calc R . .
C31 C 0.1989(2) 0.35563(11) 0.70771(13) 0.0569(9) Uani 1 1 d . B .
H31A H 0.1518 0.3404 0.7241 0.068 Uiso 1 1 calc R . .
H31B H 0.2414 0.3283 0.7041 0.068 Uiso 1 1 calc R . .
C32 C 0.2515(3) 0.39528(12) 0.75159(14) 0.0683(11) Uani 1 1 d . . .
H32A H 0.3037 0.4078 0.7383 0.082 Uiso 1 1 calc R . .
H32B H 0.2114 0.4244 0.7530 0.082 Uiso 1 1 calc R . .
C33 C 0.2857(3) 0.37217(14) 0.81304(16) 0.0850(14) Uani 1 1 d . . .
H33A H 0.3252 0.3429 0.8111 0.102 Uiso 1 1 calc R . .
H33B H 0.2332 0.3594 0.8257 0.102 Uiso 1 1 calc R . .
C34 C 0.3395(3) 0.41008(17) 0.85965(18) 0.0999(16) Uani 1 1 d . . .
H34A H 0.4004 0.4148 0.8544 0.150 Uiso 1 1 calc R . .
H34B H 0.3444 0.3967 0.8990 0.150 Uiso 1 1 calc R . .
H34C H 0.3077 0.4427 0.8549 0.150 Uiso 1 1 calc R . .
C35 C 0.2260(2) 0.39628(11) 0.61719(13) 0.0573(9) Uani 1 1 d . B .
H35A H 0.2549 0.4262 0.6398 0.069 Uiso 1 1 calc R . .
H35B H 0.2734 0.3700 0.6213 0.069 Uiso 1 1 calc R . .
C36 C 0.1933(2) 0.41123(13) 0.55227(14) 0.0681(11) Uani 1 1 d . . .
H36A H 0.1712 0.3806 0.5286 0.082 Uiso 1 1 d R . .
H36B H 0.1417 0.4350 0.5470 0.082 Uiso 1 1 d R . .
C37 C 0.2663(3) 0.43621(15) 0.53008(15) 0.0769(12) Uani 1 1 d . . .
H37A H 0.3186 0.4128 0.5368 0.092 Uiso 1 1 calc R . .
H37B H 0.2870 0.4669 0.5539 0.092 Uiso 1 1 calc R . .
C38 C 0.2390(3) 0.45156(19) 0.46487(18) 0.1151(18) Uani 1 1 d . . .
H38A H 0.2205 0.4214 0.4405 0.173 Uiso 1 1 calc R . .
H38B H 0.2909 0.4675 0.4549 0.173 Uiso 1 1 calc R . .
H38C H 0.1885 0.4756 0.4577 0.173 Uiso 1 1 calc R . .
C39 C 0.0863(2) 0.42053(11) 0.64891(15) 0.0640(10) Uani 1 1 d . B .
H39A H 0.1227 0.4494 0.6693 0.077 Uiso 1 1 calc R . .
H39B H 0.0558 0.4316 0.6084 0.077 Uiso 1 1 calc R . .
C40 C 0.0125(3) 0.40804(15) 0.6806(2) 0.0939(14) Uani 1 1 d . . .
H40A H 0.0422 0.3978 0.7216 0.113 Uiso 1 1 calc R A 1
H40B H -0.0242 0.3791 0.6607 0.113 Uiso 1 1 calc R A 1
C41 C -0.0511(3) 0.45413(18) 0.6811(3) 0.143(2) Uani 0.50 1 d PD B 1
H41A H -0.0798 0.4637 0.6398 0.172 Uiso 0.50 1 calc PR B 1
H41B H -0.1002 0.4425 0.6981 0.172 Uiso 0.50 1 calc PR B 1
C42 C -0.0118(8) 0.4996(3) 0.7124(5) 0.144(5) Uani 0.50 1 d PD B 1
H42A H 0.0324 0.4900 0.7492 0.216 Uiso 0.50 1 d PR B 1
H42B H -0.0596 0.5204 0.7212 0.216 Uiso 0.50 1 d PR B 1
H42C H 0.0188 0.5190 0.6880 0.216 Uiso 0.50 1 d PR B 1
C41' C -0.0511(3) 0.45413(18) 0.6811(3) 0.143(2) Uani 0.50 1 d PD B 2
H41C H -0.1052 0.4384 0.6892 0.172 Uiso 0.50 1 calc PR B 2
H41D H -0.0202 0.4722 0.7177 0.172 Uiso 0.50 1 calc PR B 2
C42' C -0.0901(14) 0.4959(5) 0.6400(6) 0.334(14) Uani 0.50 1 d PD B 2
H42D H -0.0524 0.5014 0.6130 0.501 Uiso 0.50 1 calc PR B 2
H42E H -0.0919 0.5270 0.6624 0.501 Uiso 0.50 1 calc PR B 2
H42F H -0.1518 0.4869 0.6176 0.501 Uiso 0.50 1 calc PR B 2
C43 C 0.6665(2) 0.79138(10) 0.63173(13) 0.0534(9) Uani 1 1 d . . .
H43A H 0.6099 0.7855 0.6435 0.064 Uiso 1 1 calc R . .
H43B H 0.7068 0.7620 0.6454 0.064 Uiso 1 1 calc R . .
C44 C 0.6424(3) 0.79318(12) 0.56350(14) 0.0698(11) Uani 1 1 d . . .
H44A H 0.5930 0.8179 0.5486 0.084 Uiso 1 1 calc R . .
H44B H 0.6961 0.8044 0.5510 0.084 Uiso 1 1 calc R . .
C45 C 0.6120(3) 0.74019(14) 0.53737(18) 0.0961(14) Uani 1 1 d U . .
H45A H 0.5675 0.7261 0.5568 0.115 Uiso 1 1 calc R . .
H45B H 0.5810 0.7439 0.4951 0.115 Uiso 1 1 calc R . .
C46 C 0.6909(4) 0.70259(17) 0.5445(2) 0.1227(18) Uani 1 1 d U . .
H46A H 0.7437 0.7202 0.5379 0.184 Uiso 1 1 calc R . .
H46B H 0.6727 0.6751 0.5159 0.184 Uiso 1 1 calc R . .
H46C H 0.7066 0.6885 0.5843 0.184 Uiso 1 1 calc R . .
C47 C 0.8064(2) 0.84821(12) 0.65130(16) 0.0648(10) Uani 1 1 d . . .
H47A H 0.7951 0.8590 0.6099 0.078 Uiso 1 1 calc R . .
H47B H 0.8369 0.8767 0.6761 0.078 Uiso 1 1 calc R . .
C48 C 0.8716(3) 0.80409(15) 0.6612(3) 0.1096(19) Uani 1 1 d . . .
H48A H 0.8420 0.7749 0.6373 0.131 Uiso 1 1 calc R . .
H48B H 0.8866 0.7940 0.7030 0.131 Uiso 1 1 calc R . .
C49 C 0.9612(3) 0.81777(17) 0.6443(3) 0.132(2) Uani 1 1 d . . .
H49A H 0.9451 0.8349 0.6057 0.158 Uiso 1 1 calc R . .
H49B H 0.9965 0.8420 0.6736 0.158 Uiso 1 1 calc R . .
C50 C 1.0185(4) 0.7742(2) 0.6414(3) 0.168(3) Uani 1 1 d . . .
H50A H 1.0482 0.7625 0.6812 0.252 Uiso 1 1 calc R . .
H50B H 1.0647 0.7841 0.6217 0.252 Uiso 1 1 calc R . .
H50C H 0.9812 0.7469 0.6193 0.252 Uiso 1 1 calc R . .
C51 C 0.7242(2) 0.83025(10) 0.73052(12) 0.0542(9) Uani 1 1 d . . .
H51A H 0.6635 0.8228 0.7359 0.065 Uiso 1 1 calc R C 1
H51B H 0.7621 0.7997 0.7426 0.065 Uiso 1 1 calc R C 1
C52 C 0.7664(2) 0.87389(11) 0.77202(13) 0.0599(9) Uani 1 1 d . D 1
H52A H 0.7344 0.9059 0.7577 0.072 Uiso 1 1 calc R D 1
H52B H 0.8310 0.8780 0.7726 0.072 Uiso 1 1 calc R D 1
C53 C 0.7586(5) 0.8617(2) 0.8400(2) 0.0561(18) Uani 0.50 1 d P D 1
H53A H 0.6939 0.8604 0.8401 0.067 Uiso 0.50 1 d PR D 1
H53B H 0.7856 0.8280 0.8519 0.067 Uiso 0.50 1 d PR D 1
C54 C 0.8084(5) 0.9048(3) 0.8853(3) 0.083(3) Uani 0.50 1 d P D 1
H54A H 0.8736 0.9034 0.8887 0.124 Uiso 0.50 1 d PR D 1
H54B H 0.7980 0.8979 0.9237 0.124 Uiso 0.50 1 d PR D 1
H54C H 0.7852 0.9386 0.8719 0.124 Uiso 0.50 1 d PR D 1
C53' C 0.7822(5) 0.8546(2) 0.8327(3) 0.066(2) Uani 0.50 1 d PD E 2
H53C H 0.8212 0.8241 0.8385 0.079 Uiso 0.50 1 d PR E 2
H53D H 0.7235 0.8453 0.8400 0.079 Uiso 0.50 1 d PR E 2
C54' C 0.8264(8) 0.8955(3) 0.8778(3) 0.107(4) Uani 0.50 1 d PD E 2
H54D H 0.8884 0.9007 0.8748 0.160 Uiso 0.50 1 d PR E 2
H54E H 0.8281 0.8853 0.9179 0.160 Uiso 0.50 1 d PR E 2
H54F H 0.7920 0.9271 0.8681 0.160 Uiso 0.50 1 d PR E 2
C55 C 0.6559(2) 0.88742(10) 0.64268(13) 0.0556(9) Uani 1 1 d . . .
H55A H 0.6880 0.9169 0.6646 0.067 Uiso 1 1 calc R D .
H55B H 0.6527 0.8927 0.6007 0.067 Uiso 1 1 calc R . .
C56 C 0.5586(2) 0.88673(12) 0.64923(16) 0.0691(11) Uani 1 1 d . D .
H56A H 0.5257 0.8571 0.6281 0.083 Uiso 1 1 calc R . .
H56B H 0.5605 0.8834 0.6913 0.083 Uiso 1 1 calc R . .
C57 C 0.5079(3) 0.93505(15) 0.6247(2) 0.0982(17) Uani 1 1 d . . .
H57A H 0.5092 0.9393 0.5833 0.118 Uiso 1 1 calc R D .
H57B H 0.5391 0.9645 0.6472 0.118 Uiso 1 1 calc R . .
C58 C 0.4083(3) 0.93394(18) 0.6277(2) 0.126(2) Uani 1 1 d . D .
H58A H 0.3739 0.9096 0.5989 0.190 Uiso 1 1 calc R . .
H58B H 0.3816 0.9677 0.6189 0.190 Uiso 1 1 calc R . .
H58C H 0.4063 0.9238 0.6672 0.190 Uiso 1 1 calc R . .
C59 C 0.1270(4) 0.2660(3) 0.9194(3) 0.380(5) Uani 1 1 d D . .
H59A H 0.1374 0.2839 0.8850 0.456 Uiso 1 1 calc R . .
H59B H 0.0915 0.2348 0.9061 0.456 Uiso 1 1 calc R . .
C60 C 0.2672(4) 0.2292(2) 0.9258(3) 0.143(2) Uani 1 1 d . . .
H60A H 0.2613 0.2517 0.8915 0.172 Uiso 1 1 calc R . .
H60B H 0.3324 0.2226 0.9439 0.172 Uiso 1 1 calc R . .
C61 C 0.2346(4) 0.2257(3) 1.0270(3) 0.282(4) Uani 1 1 d DU . .
H61A H 0.2143 0.1901 1.0202 0.338 Uiso 1 1 calc R . .
H61B H 0.2979 0.2266 1.0519 0.338 Uiso 1 1 calc R . .
C62 C 0.2245(3) 0.25373(15) 0.97023(16) 0.0817(13) Uani 1 1 d D . .
C63 C 0.2820(5) 0.3036(3) 0.9857(4) 0.259(5) Uani 1 1 d . . .
H63A H 0.3467 0.2950 0.9975 0.389 Uiso 1 1 calc R . .
H63B H 0.2659 0.3210 1.0181 0.389 Uiso 1 1 calc R . .
H63C H 0.2694 0.3258 0.9513 0.389 Uiso 1 1 calc R . .
C64 C 0.4735(5) 0.0251(2) 0.9905(4) 0.212(3) Uani 1 1 d DU F -1
C65 C 0.3941(5) 0.0619(3) 0.9723(5) 0.315(4) Uani 1 1 d DU F -1
N4 N 0.3334(4) 0.0881(3) 0.9722(4) 0.262(3) Uani 1 1 d DU F -1
Cu1 Cu 0.999960(18) 0.113939(10) 0.756266(12) 0.03168(7) Uani 1 1 d . . .
Mo1 Mo 1.186901(14) 0.180392(8) 0.742428(11) 0.04112(6) Uani 1 1 d . . .
Mo2 Mo 0.988784(15) 0.241327(7) 0.727496(11) 0.03927(6) Uani 1 1 d . . .
Mo3 Mo 0.801756(14) 0.176462(8) 0.736583(11) 0.04019(6) Uani 1 1 d . . .
Mo4 Mo 0.801830(14) 0.048804(8) 0.750381(11) 0.03904(6) Uani 1 1 d . . .
Mo5 Mo 1.012662(15) -0.015331(8) 0.769260(11) 0.04233(6) Uani 1 1 d . . .
Mo6 Mo 1.200730(15) 0.054342(8) 0.771674(12) 0.04315(6) Uani 1 1 d . . .
N1 N 0.46844(15) 0.13818(9) 0.65065(11) 0.0524(7) Uani 1 1 d . . .
N2 N 0.15249(16) 0.37600(8) 0.64560(11) 0.0547(7) Uani 1 1 d . . .
N3 N 0.71352(15) 0.83950(8) 0.66403(10) 0.0461(6) Uani 1 1 d . D .
O1 O 1.09419(11) 0.10615(6) 0.71043(7) 0.0357(4) Uani 1 1 d . . .
O2 O 1.22968(11) 0.12354(6) 0.79883(8) 0.0453(5) Uani 1 1 d . . .
O3 O 1.23996(13) 0.16632(8) 0.68764(10) 0.0615(6) Uani 1 1 d . . .
O4 O 1.25156(14) 0.22828(7) 0.78287(11) 0.0683(7) Uani 1 1 d . . .
O5 O 1.08285(12) 0.21718(6) 0.69225(8) 0.0430(5) Uani 1 1 d . . .
O6 O 1.07631(11) 0.18466(6) 0.78997(8) 0.0390(5) Uani 1 1 d D . .
H6 H 1.0973 0.1835 0.8323 0.059 Uiso 1 1 d RD . .
O7 O 1.03869(15) 0.29265(7) 0.76990(10) 0.0630(7) Uani 1 1 d . . .
O8 O 0.91941(14) 0.26792(7) 0.66368(10) 0.0617(6) Uani 1 1 d . . .
O9 O 0.89779(11) 0.22384(6) 0.77064(8) 0.0426(5) Uani 1 1 d . . .
O10 O 0.92196(11) 0.15996(6) 0.69550(7) 0.0358(4) Uani 1 1 d . . .
O11 O 0.73849(13) 0.20887(8) 0.67506(10) 0.0625(7) Uani 1 1 d . . .
O12 O 0.73991(13) 0.18218(7) 0.78822(10) 0.0596(6) Uani 1 1 d . . .
O13 O 0.76224(11) 0.10686(6) 0.70276(8) 0.0422(5) Uani 1 1 d . . .
O14 O 0.89693(11) 0.11501(6) 0.79550(7) 0.0357(4) Uani 1 1 d . . .
O15 O 0.74566(13) 0.05343(8) 0.80540(10) 0.0602(6) Uani 1 1 d . . .
O16 O 0.74691(13) 0.00018(7) 0.70515(9) 0.0567(6) Uani 1 1 d . . .
O17 O 0.90997(12) 0.00887(6) 0.80913(8) 0.0433(5) Uani 1 1 d . . .
O18 O 0.92281(11) 0.04378(6) 0.71251(7) 0.0377(5) Uani 1 1 d . . .
O19 O 0.95617(14) -0.06363(7) 0.72506(10) 0.0614(7) Uani 1 1 d . . .
O20 O 1.06940(14) -0.04577(7) 0.83426(10) 0.0609(7) Uani 1 1 d . . .
O21 O 1.10688(12) 0.00181(6) 0.73415(9) 0.0474(5) Uani 1 1 d . . .
O22 O 1.07261(11) 0.06207(6) 0.81129(7) 0.0379(5) Uani 1 1 d . . .
O23 O 1.25626(14) 0.02133(7) 0.83523(10) 0.0645(7) Uani 1 1 d . . .
O24 O 1.26711(13) 0.04648(8) 0.72335(10) 0.0620(6) Uani 1 1 d . . .
O25 O 0.0848(5) 0.2975(3) 0.9527(3) 0.381(4) Uani 1 1 d DU . .
H25 H 0.0293 0.3012 0.9368 0.572 Uiso 1 1 d R . .
O26 O 0.2170(3) 0.17978(15) 0.9070(2) 0.191(2) Uani 1 1 d . . .
H26 H 0.2451 0.1556 0.9266 0.286 Uiso 1 1 d R . .
O27 O 0.1730(4) 0.2557(2) 1.0531(3) 0.277(3) Uani 1 1 d DU . .
H27 H 0.1740 0.2863 1.0441 0.415 Uiso 1 1 d R . .

loop_
_atom_site_aniso_label
_atom_site_aniso_U_11
_atom_site_aniso_U_22
_atom_site_aniso_U_33
_atom_site_aniso_U_23
_atom_site_aniso_U_13
_atom_site_aniso_U_12
C1 0.0349(12) 0.0496(13) 0.0482(13) -0.0093(11) 0.0181(10) 0.0030(11)
C2 0.0366(12) 0.0405(12) 0.0524(14) -0.0121(11) 0.0139(11) -0.0062(10)
C3 0.0375(13) 0.0494(13) 0.0420(13) 0.0035(12) 0.0083(11) 0.0035(11)
C4 0.0420(13) 0.0527(14) 0.0395(12) -0.0055(12) 0.0123(10) -0.0003(11)
C5 0.0653(18) 0.0662(17) 0.0461(14) -0.0086(14) 0.0162(13) -0.0133(15)
C6 0.0436(13) 0.0467(13) 0.0465(13) -0.0080(12) 0.0182(10) -0.0058(11)
C7 0.0611(17) 0.0560(15) 0.0455(13) 0.0068(13) 0.0202(12) -0.0068(13)
C8 0.0439(14) 0.0467(13) 0.0410(13) 0.0076(12) 0.0021(11) -0.0049(11)
C9 0.0475(14) 0.0476(13) 0.0473(13) -0.0008(12) 0.0176(11) -0.0035(12)
C10 0.072(2) 0.083(2) 0.0408(14) -0.0009(15) 0.0116(14) -0.0056(17)
C11 0.0331(13) 0.0698(17) 0.0736(17) 0.0039(15) 0.0255(12) -0.0001(13)
C12 0.0451(17) 0.092(2) 0.076(2) 0.0073(19) 0.0152(15) 0.0039(17)
C13 0.0534(19) 0.102(3) 0.093(2) -0.020(2) 0.0216(18) -0.0115(19)
C14 0.080(3) 0.116(3) 0.112(3) -0.026(3) -0.007(3) 0.000(3)
C15 0.0363(14) 0.0736(18) 0.0730(18) -0.0072(16) 0.0162(13) -0.0050(14)
C16 0.0498(17) 0.112(3) 0.0710(19) 0.000(2) 0.0257(15) 0.0062(19)
C17 0.069(2) 0.163(4) 0.082(2) -0.021(3) 0.0335(19) 0.000(3)
C18 0.130(4) 0.240(6) 0.071(2) -0.007(3) 0.044(3) -0.007(4)
C19 0.0392(14) 0.0616(16) 0.0829(18) 0.0003(15) 0.0305(13) -0.0013(13)
C20 0.0348(13) 0.0660(16) 0.0625(16) -0.0035(14) 0.0188(12) 0.0021(12)
C21 0.0568(18) 0.085(2) 0.0698(18) -0.0108(17) 0.0280(14) -0.0055(17)
C22 0.0587(19) 0.104(3) 0.092(2) -0.027(2) 0.0315(17) 0.0098(19)
C23 0.0540(16) 0.0664(18) 0.106(2) 0.0077(17) 0.0425(15) 0.0150(14)
C24 0.104(3) 0.0452(18) 0.262(5) -0.016(2) 0.096(3) -0.0039(19)
C25 0.141(4) 0.060(2) 0.313(7) -0.035(3) 0.092(5) 0.007(3)
C26 0.174(7) 0.108(4) 0.549(17) 0.012(7) 0.087(9) 0.036(5)
C27 0.0592(17) 0.0560(15) 0.0762(19) 0.0005(15) 0.0205(15) -0.0226(13)
C28 0.0729(19) 0.0580(16) 0.0731(19) -0.0069(15) 0.0284(16) -0.0204(15)
C29 0.119(3) 0.072(2) 0.098(2) -0.028(2) 0.047(2) -0.029(2)
C30 0.186(5) 0.076(2) 0.108(3) -0.018(2) 0.062(3) -0.025(3)
C31 0.0546(16) 0.0515(14) 0.0688(17) 0.0075(14) 0.0238(13) -0.0101(13)
C32 0.078(2) 0.0659(18) 0.0624(17) 0.0035(15) 0.0208(16) -0.0207(16)
C33 0.096(3) 0.079(2) 0.078(2) 0.005(2) 0.019(2) -0.012(2)
C34 0.094(3) 0.122(3) 0.075(2) 0.001(2) 0.009(2) -0.020(3)
C35 0.0556(16) 0.0504(14) 0.0692(17) 0.0044(14) 0.0223(14) -0.0166(12)
C36 0.071(2) 0.0666(18) 0.0700(18) 0.0101(16) 0.0243(16) -0.0149(16)
C37 0.075(2) 0.086(2) 0.076(2) 0.0027(19) 0.0318(17) -0.0104(19)
C38 0.118(3) 0.155(4) 0.088(2) 0.032(3) 0.055(2) -0.006(3)
C39 0.0667(19) 0.0505(15) 0.0778(19) 0.0054(15) 0.0247(16) 0.0032(14)
C40 0.098(3) 0.078(2) 0.124(3) 0.001(2) 0.062(2) 0.003(2)
C41 0.111(3) 0.126(4) 0.234(5) 0.019(4) 0.117(3) 0.024(3)
C42 0.179(11) 0.061(4) 0.186(10) -0.026(6) 0.039(9) 0.011(6)
C41' 0.111(3) 0.126(4) 0.234(5) 0.019(4) 0.117(3) 0.024(3)
C42' 0.51(3) 0.27(2) 0.28(2) -0.029(18) 0.20(2) -0.05(2)
C43 0.0566(16) 0.0425(13) 0.0611(16) -0.0017(13) 0.0156(13) -0.0155(12)
C44 0.087(2) 0.0614(17) 0.0582(17) -0.0047(16) 0.0155(17) -0.0161(17)
C45 0.126(3) 0.083(2) 0.089(2) -0.027(2) 0.046(2) -0.025(2)
C46 0.167(4) 0.091(3) 0.129(3) -0.028(3) 0.072(3) -0.013(3)
C47 0.0563(17) 0.0577(16) 0.086(2) -0.0047(16) 0.0287(15) -0.0174(14)
C48 0.057(2) 0.079(2) 0.193(5) -0.007(3) 0.034(3) -0.0017(19)
C49 0.066(2) 0.102(3) 0.238(5) -0.058(3) 0.059(3) -0.010(2)
C50 0.097(4) 0.154(5) 0.250(7) -0.061(5) 0.043(4) 0.010(4)
C51 0.0627(17) 0.0429(13) 0.0516(15) 0.0064(12) 0.0062(13) -0.0134(12)
C52 0.0672(18) 0.0513(14) 0.0547(16) 0.0062(14) 0.0053(14) -0.0194(13)
C53 0.071(4) 0.055(3) 0.049(3) -0.002(3) 0.028(3) 0.005(3)
C54 0.078(5) 0.091(5) 0.069(4) -0.031(4) 0.004(4) -0.020(4)
C53' 0.082(4) 0.069(4) 0.046(3) -0.003(3) 0.017(3) -0.029(3)
C54' 0.204(10) 0.079(5) 0.036(3) -0.012(4) 0.029(5) -0.039(6)
C55 0.0704(19) 0.0384(12) 0.0565(16) 0.0058(13) 0.0144(14) -0.0084(13)
C56 0.071(2) 0.0605(17) 0.078(2) 0.0097(17) 0.0225(17) 0.0004(16)
C57 0.074(3) 0.079(2) 0.135(4) 0.017(2) 0.017(3) 0.009(2)
C58 0.094(3) 0.123(3) 0.154(4) 0.021(3) 0.019(3) 0.048(3)
C59 0.192(6) 0.714(15) 0.243(6) -0.248(7) 0.075(5) 0.102(8)
C60 0.110(4) 0.167(5) 0.149(5) -0.029(4) 0.028(4) -0.038(4)
C61 0.311(6) 0.279(5) 0.264(5) 0.017(4) 0.094(4) -0.016(5)
C62 0.081(2) 0.093(2) 0.067(2) -0.019(2) 0.0136(19) -0.006(2)
C63 0.208(6) 0.230(6) 0.326(10) -0.131(6) 0.049(7) -0.127(5)
C64 0.210(5) 0.214(5) 0.216(5) 0.012(4) 0.066(4) -0.033(4)
C65 0.322(6) 0.318(6) 0.315(6) 0.011(5) 0.100(4) -0.013(5)
N4 0.250(5) 0.258(5) 0.283(5) 0.034(4) 0.081(4) 0.056(4)
Cu1 0.02402(12) 0.02767(12) 0.04550(14) -0.00102(12) 0.01306(11) 0.00064(10)
Mo1 0.02499(9) 0.03472(9) 0.06594(13) 0.00164(10) 0.01615(9) -0.00325(8)
Mo2 0.03240(10) 0.02727(9) 0.06055(12) 0.00379(9) 0.01665(9) 0.00199(8)
Mo3 0.02570(9) 0.03483(9) 0.06302(13) -0.00188(10) 0.01703(9) 0.00329(8)
Mo4 0.02735(9) 0.03576(9) 0.05635(12) -0.00242(9) 0.01529(9) -0.00683(8)
Mo5 0.03898(11) 0.02615(9) 0.06421(13) -0.00011(9) 0.01788(10) -0.00073(8)
Mo6 0.02673(10) 0.03465(9) 0.06925(14) 0.00325(10) 0.01490(10) 0.00569(8)
N1 0.0368(11) 0.0556(12) 0.0706(14) 0.0043(11) 0.0244(10) 0.0012(10)
N2 0.0493(13) 0.0460(11) 0.0727(14) -0.0015(11) 0.0229(11) -0.0151(10)
N3 0.0475(12) 0.0356(10) 0.0549(12) -0.0009(10) 0.0132(10) -0.0099(9)
O1 0.0276(7) 0.0357(7) 0.0465(8) -0.0050(7) 0.0146(6) 0.0002(6)
O2 0.0264(8) 0.0465(9) 0.0599(10) 0.0014(8) 0.0060(8) 0.0005(7)
O3 0.0376(9) 0.0683(12) 0.0886(13) 0.0138(11) 0.0342(9) 0.0055(9)
O4 0.0444(11) 0.0478(10) 0.1015(16) 0.0009(11) 0.0003(11) -0.0128(9)
O5 0.0355(9) 0.0402(8) 0.0561(9) 0.0091(8) 0.0170(7) 0.0029(7)
O6 0.0343(8) 0.0366(8) 0.0472(9) -0.0004(7) 0.0130(7) -0.0018(7)
O7 0.0614(12) 0.0392(9) 0.0948(14) -0.0077(10) 0.0319(11) -0.0076(9)
O8 0.0509(11) 0.0592(11) 0.0769(13) 0.0223(10) 0.0203(10) 0.0166(9)
O9 0.0363(8) 0.0323(7) 0.0629(10) -0.0045(8) 0.0196(8) 0.0008(7)
O10 0.0285(8) 0.0404(8) 0.0400(8) -0.0034(7) 0.0115(6) -0.0006(7)
O11 0.0381(10) 0.0609(11) 0.0815(14) 0.0095(11) 0.0043(10) 0.0088(9)
O12 0.0386(9) 0.0624(11) 0.0884(12) -0.0126(10) 0.0355(9) -0.0004(9)
O13 0.0265(8) 0.0414(8) 0.0572(10) -0.0025(8) 0.0083(7) -0.0037(7)
O14 0.0299(8) 0.0365(7) 0.0443(8) -0.0052(7) 0.0161(6) -0.0030(6)
O15 0.0396(10) 0.0712(12) 0.0791(12) 0.0008(10) 0.0320(9) -0.0077(9)
O16 0.0437(10) 0.0444(9) 0.0791(13) -0.0097(9) 0.0116(10) -0.0162(8)
O17 0.0393(9) 0.0384(8) 0.0558(10) 0.0008(8) 0.0189(7) -0.0073(7)
O18 0.0307(8) 0.0386(8) 0.0452(8) -0.0100(7) 0.0128(7) -0.0030(7)
O19 0.0572(12) 0.0390(9) 0.0897(14) -0.0167(10) 0.0227(10) -0.0109(9)
O20 0.0561(12) 0.0444(9) 0.0818(13) 0.0189(10) 0.0177(10) 0.0098(9)
O21 0.0358(9) 0.0331(8) 0.0788(12) -0.0066(8) 0.0248(8) 0.0045(7)
O22 0.0301(8) 0.0331(7) 0.0498(9) 0.0040(7) 0.0095(7) 0.0003(6)
O23 0.0461(11) 0.0459(9) 0.0950(15) 0.0182(10) 0.0079(11) 0.0128(9)
O24 0.0436(10) 0.0569(11) 0.0942(14) -0.0073(10) 0.0336(9) 0.0053(9)
O25 0.355(5) 0.357(5) 0.407(6) 0.027(5) 0.059(4) -0.013(4)
O26 0.179(4) 0.129(3) 0.214(4) 0.013(3) -0.032(3) -0.059(3)
O27 0.281(5) 0.293(5) 0.258(4) -0.011(4) 0.075(4) 0.012(4)

loop_
_atom_type_symbol
_atom_type_description
_atom_type_scat_dispersion_real
_atom_type_scat_dispersion_imag
_atom_type_scat_source
C C 0.0033 0.0016 'International Tables Vol C Tables 4.2.6.8 and 6.1.1.4'
H H 0.0000 0.0000 'International Tables Vol C Tables 4.2.6.8 and 6.1.1.4'
N N 0.0061 0.0033 'International Tables Vol C Tables 4.2.6.8 and 6.1.1.4'
O O 0.0106 0.0060 'International Tables Vol C Tables 4.2.6.8 and 6.1.1.4'
Cu Cu 0.3201 1.2651 'International Tables Vol C Tables 4.2.6.8 and 6.1.1.4'
Mo Mo -1.6832 0.6857 'International Tables Vol C Tables 4.2.6.8 and 6.1.1.4'

loop_
_geom_angle_atom_site_label_1
_geom_angle_atom_site_label_2
_geom_angle_atom_site_label_3
_geom_angle
O1 C1 C4 114.8(2)
O1 C1 H1A 108.6
C4 C1 H1A 108.6
O1 C1 H1B 108.6
C4 C1 H1B 108.6
H1A C1 H1B 107.5
O18 C2 C4 115.07(19)
O18 C2 H2A 108.5
C4 C2 H2A 108.5
O18 C2 H2B 108.5
C4 C2 H2B 108.5
H2A C2 H2B 107.5
O10 C3 C4 117.09(19)
O10 C3 H3A 108.0
C4 C3 H3A 108.0
O10 C3 H3B 108.0
C4 C3 H3B 108.0
H3A C3 H3B 107.3
C1 C4 C3 111.2(2)
C1 C4 C2 114.6(2)
C3 C4 C2 113.1(2)
C1 C4 C5 104.9(2)
C3 C4 C5 107.0(2)
C2 C4 C5 105.2(2)
C4 C5 H5A 109.5
C4 C5 H5B 109.5
H5A C5 H5B 109.5
C4 C5 H5C 109.5
H5A C5 H5C 109.5
H5B C5 H5C 109.5
O14 C6 C9 114.1(2)
O14 C6 H6A 108.7
C9 C6 H6A 108.7
O14 C6 H6B 108.7
C9 C6 H6B 108.7
H6A C6 H6B 107.6
O17 C7 C9 113.7(2)
O17 C7 H7A 108.8
C9 C7 H7A 108.8
O17 C7 H7B 108.8
C9 C7 H7B 108.8
H7A C7 H7B 107.7
O22 C8 C9 114.66(19)
O22 C8 H8A 108.6
C9 C8 H8A 108.6
O22 C8 H8B 108.6
C9 C8 H8B 108.6
H8A C8 H8B 107.6
C7 C9 C10 107.4(2)
C7 C9 C8 111.6(2)
C10 C9 C8 107.6(2)
C7 C9 C6 110.5(2)
C10 C9 C6 107.7(2)
C8 C9 C6 111.9(2)
C9 C10 H10A 109.5
C9 C10 H10B 109.5
H10A C10 H10B 109.5
C9 C10 H10C 109.5
H10A C10 H10C 109.5
H10B C10 H10C 109.5
N1 C11 C12 116.0(3)
N1 C11 H11A 108.3
C12 C11 H11A 108.3
N1 C11 H11B 108.3
C12 C11 H11B 108.3
H11A C11 H11B 107.4
C13 C12 C11 110.2(3)
C13 C12 H12A 109.6
C11 C12 H12A 109.6
C13 C12 H12B 109.6
C11 C12 H12B 109.6
H12A C12 H12B 108.1
C12 C13 C14 113.4(3)
C12 C13 H13A 108.9
C14 C13 H13A 108.9
C12 C13 H13B 108.9
C14 C13 H13B 108.9
H13A C13 H13B 107.7
C13 C14 H14A 109.5
C13 C14 H14B 109.5
H14A C14 H14B 109.5
C13 C14 H14C 109.5
H14A C14 H14C 109.5
H14B C14 H14C 109.5
C16 C15 N1 115.6(2)
C16 C15 H15A 108.4
N1 C15 H15A 108.4
C16 C15 H15B 108.4
N1 C15 H15B 108.4
H15A C15 H15B 107.4
C17 C16 C15 109.6(3)
C17 C16 H16A 109.8
C15 C16 H16A 109.8
C17 C16 H16B 109.8
C15 C16 H16B 109.8
H16A C16 H16B 108.2
C18 C17 C16 111.8(3)
C18 C17 H17A 109.3
C16 C17 H17A 109.3
C18 C17 H17B 109.3
C16 C17 H17B 109.3
H17A C17 H17B 107.9
C17 C18 H18A 109.5
C17 C18 H18B 109.5
H18A C18 H18B 109.5
C17 C18 H18C 109.5
H18A C18 H18C 109.5
H18B C18 H18C 109.5
C20 C19 N1 116.4(2)
C20 C19 H19A 108.2
N1 C19 H19A 108.2
C20 C19 H19B 108.2
N1 C19 H19B 108.2
H19A C19 H19B 107.3
C21 C20 C19 110.6(3)
C21 C20 H20A 109.5
C19 C20 H20A 109.5
C21 C20 H20B 109.5
C19 C20 H20B 109.5
H20A C20 H20B 108.1
C20 C21 C22 112.5(3)
C20 C21 H21A 109.1
C22 C21 H21A 109.1
C20 C21 H21B 109.1
C22 C21 H21B 109.1
H21A C21 H21B 107.8
C21 C22 H22A 109.5
C21 C22 H22B 109.5
H22A C22 H22B 109.5
C21 C22 H22C 109.5
H22A C22 H22C 109.5
H22B C22 H22C 109.5
C24 C23 N1 115.6(3)
C24 C23 H23A 108.4
N1 C23 H23A 108.4
C24 C23 H23B 108.4
N1 C23 H23B 108.4
H23A C23 H23B 107.5
C23 C24 C25 104.7(3)
C23 C24 H24A 110.8
C25 C24 H24A 110.8
C23 C24 H24B 110.8
C25 C24 H24B 110.8
H24A C24 H24B 108.9
C26 C25 C24 115.2(5)
C26 C25 H25A 108.5
C24 C25 H25A 108.5
C26 C25 H25B 108.5
C24 C25 H25B 108.5
H25A C25 H25B 107.5
C25 C26 H26A 109.5
C25 C26 H26B 109.5
H26A C26 H26B 109.5
C25 C26 H26C 109.5
H26A C26 H26C 109.5
H26B C26 H26C 109.5
C28 C27 N2 116.0(3)
C28 C27 H27A 108.3
N2 C27 H27A 108.3
C28 C27 H27B 108.3
N2 C27 H27B 108.3
H27A C27 H27B 107.4
C27 C28 C29 108.4(3)
C27 C28 H28A 110.0
C29 C28 H28A 110.0
C27 C28 H28B 110.0
C29 C28 H28B 110.0
H28A C28 H28B 108.4
C30 C29 C28 113.8(4)
C30 C29 H29A 108.8
C28 C29 H29A 108.8
C30 C29 H29B 108.8
C28 C29 H29B 108.8
H29A C29 H29B 107.7
C29 C30 H30A 109.5
C29 C30 H30B 109.5
H30A C30 H30B 109.5
C29 C30 H30C 109.5
H30A C30 H30C 109.5
H30B C30 H30C 109.5
C32 C31 N2 115.3(2)
C32 C31 H31A 108.5
N2 C31 H31A 108.5
C32 C31 H31B 108.5
N2 C31 H31B 108.5
H31A C31 H31B 107.5
C33 C32 C31 110.6(3)
C33 C32 H32A 109.5
C31 C32 H32A 109.5
C33 C32 H32B 109.5
C31 C32 H32B 109.5
H32A C32 H32B 108.1
C32 C33 C34 113.4(3)
C32 C33 H33A 108.9
C34 C33 H33A 108.9
C32 C33 H33B 108.9
C34 C33 H33B 108.9
H33A C33 H33B 107.7
C33 C34 H34A 109.5
C33 C34 H34B 109.5
H34A C34 H34B 109.5
C33 C34 H34C 109.5
H34A C34 H34C 109.5
H34B C34 H34C 109.5
C36 C35 N2 116.3(2)
C36 C35 H35A 108.2
N2 C35 H35A 108.2
C36 C35 H35B 108.2
N2 C35 H35B 108.2
H35A C35 H35B 107.4
C37 C36 C35 112.8(3)
C37 C36 H36A 109.4
C35 C36 H36A 109.0
C37 C36 H36B 108.6
C35 C36 H36B 108.9
H36A C36 H36B 107.8
C36 C37 C38 115.9(3)
C36 C37 H37A 108.3
C38 C37 H37A 108.3
C36 C37 H37B 108.3
C38 C37 H37B 108.3
H37A C37 H37B 107.4
C37 C38 H38A 109.5
C37 C38 H38B 109.5
H38A C38 H38B 109.5
C37 C38 H38C 109.5
H38A C38 H38C 109.5
H38B C38 H38C 109.5
C40 C39 N2 115.4(3)
C40 C39 H39A 108.4
N2 C39 H39A 108.4
C40 C39 H39B 108.4
N2 C39 H39B 108.4
H39A C39 H39B 107.5
C39 C40 C41 112.0(3)
C39 C40 H40A 109.2
C41 C40 H40A 109.2
C39 C40 H40B 109.2
C41 C40 H40B 109.2
H40A C40 H40B 107.9
C42 C41 C40 118.3(5)
C42 C41 H41A 107.7
C40 C41 H41A 107.7
C42 C41 H41B 107.7
C40 C41 H41B 107.7
H41A C41 H41B 107.1
C41 C42 H42A 109.3
C41 C42 H42B 109.9
H42A C42 H42B 109.5
C41 C42 H42C 109.2
H42A C42 H42C 109.5
H42B C42 H42C 109.5
H42D C42' H42E 109.5
H42D C42' H42F 109.5
H42E C42' H42F 109.5
N3 C43 C44 115.7(2)
N3 C43 H43A 108.4
C44 C43 H43A 108.4
N3 C43 H43B 108.4
C44 C43 H43B 108.4
H43A C43 H43B 107.4
C45 C44 C43 110.4(3)
C45 C44 H44A 109.6
C43 C44 H44A 109.6
C45 C44 H44B 109.6
C43 C44 H44B 109.6
H44A C44 H44B 108.1
C46 C45 C44 113.3(4)
C46 C45 H45A 108.9
C44 C45 H45A 108.9
C46 C45 H45B 108.9
C44 C45 H45B 108.9
H45A C45 H45B 107.7
C45 C46 H46A 109.5
C45 C46 H46B 109.5
H46A C46 H46B 109.5
C45 C46 H46C 109.5
H46A C46 H46C 109.5
H46B C46 H46C 109.5
C48 C47 N3 117.2(3)
C48 C47 H47A 108.0
N3 C47 H47A 108.0
C48 C47 H47B 108.0
N3 C47 H47B 108.0
H47A C47 H47B 107.2
C47 C48 C49 111.6(4)
C47 C48 H48A 109.3
C49 C48 H48A 109.3
C47 C48 H48B 109.3
C49 C48 H48B 109.3
H48A C48 H48B 108.0
C50 C49 C48 114.1(4)
C50 C49 H49A 108.7
C48 C49 H49A 108.7
C50 C49 H49B 108.7
C48 C49 H49B 108.7
H49A C49 H49B 107.6
C49 C50 H50A 109.5
C49 C50 H50B 109.5
H50A C50 H50B 109.5
C49 C50 H50C 109.5
H50A C50 H50C 109.5
H50B C50 H50C 109.5
C52 C51 N3 116.0(2)
C52 C51 H51A 108.3
N3 C51 H51A 108.3
C52 C51 H51B 108.3
N3 C51 H51B 108.3
H51A C51 H51B 107.4
C51 C52 C53 110.0(3)
C51 C52 H52A 109.7
C53 C52 H52A 109.7
C51 C52 H52B 109.7
C53 C52 H52B 109.7
H52A C52 H52B 108.2
C54 C53 C52 111.0(5)
C54 C53 H53A 108.6
C52 C53 H53A 109.7
C54 C53 H53B 111.1
C52 C53 H53B 108.2
H53A C53 H53B 108.0
C54 C53 H53C 108.5
C52 C53 H53C 83.3
H53A C53 H53C 132.2
H53B C53 H53C 29.0
C54 C53 H53D 132.5
C52 C53 H53D 112.1
H53A C53 H53D 36.9
H53B C53 H53D 72.5
H53C C53 H53D 95.3
C53 C54 H54A 108.6
C53 C54 H54B 108.6
H54A C54 H54B 109.5
C53 C54 H54C 111.3
H54A C54 H54C 109.5
H54B C54 H54C 109.5
C53 C54 H54D 96.5
H54A C54 H54D 15.2
H54B C54 H54D 123.4
H54C C54 H54D 106.8
C53 C54 H54E 98.8
H54A C54 H54E 79.1
H54B C54 H54E 37.7
H54C C54 H54E 143.0
H54D C54 H54E 90.0
C53 C54 H54F 99.8
H54A C54 H54F 105.6
H54B C54 H54F 123.8
H54C C54 H54F 15.1
H54D C54 H54F 99.3
H54E C54 H54F 158.1
C54' C53' H53A 95.5
C54' C53' H53B 105.3
H53A C53' H53B 86.8
C54' C53' H53C 109.8
H53A C53' H53C 129.0
H53B C53' H53C 44.7
C54' C53' H53D 107.7
H53A C53' H53D 20.8
H53B C53' H53D 67.7
H53C C53' H53D 108.3
C53' C54' H54A 130.9
C53' C54' H54B 116.0
H54A C54' H54B 102.5
C53' C54' H54C 115.6
H54A C54' H54C 101.1
H54B C54' H54C 77.2
C53' C54' H54D 107.6
H54A C54' H54D 25.7
H54B C54' H54D 127.8
H54C C54' H54D 108.9
C53' C54' H54E 111.7
H54A C54' H54E 88.3
H54B C54' H54E 27.8
H54C C54' H54E 103.4
H54D C54' H54E 109.5
C53' C54' H54F 109.1
H54A C54' H54F 104.8
H54B C54' H54F 82.6
H54C C54' H54F 7.2
H54D C54' H54F 109.5
H54E C54' H54F 109.5
C56 C55 N3 116.1(2)
C56 C55 H55A 108.3
N3 C55 H55A 108.3
C56 C55 H55B 108.3
N3 C55 H55B 108.3
H55A C55 H55B 107.4
C57 C56 C55 111.0(3)
C57 C56 H56A 109.4
C55 C56 H56A 109.4
C57 C56 H56B 109.4
C55 C56 H56B 109.4
H56A C56 H56B 108.0
C56 C57 C58 111.9(4)
C56 C57 H57A 109.2
C58 C57 H57A 109.2
C56 C57 H57B 109.2
C58 C57 H57B 109.2
H57A C57 H57B 107.9
C57 C58 H58A 109.5
C57 C58 H58B 109.5
H58A C58 H58B 109.5
C57 C58 H58C 109.5
H58A C58 H58C 109.5
H58B C58 H58C 109.5
O25 C59 C62 99.5(5)
O25 C59 H59A 111.9
C62 C59 H59A 111.9
O25 C59 H59B 111.9
C62 C59 H59B 111.9
H59A C59 H59B 109.6
O26 C60 C62 106.9(5)
O26 C60 H60A 110.3
C62 C60 H60A 110.3
O26 C60 H60B 110.3
C62 C60 H60B 110.3
H60A C60 H60B 108.6
O27 C61 C62 100.5(5)
O27 C61 H61A 111.7
C62 C61 H61A 111.7
O27 C61 H61B 111.7
C62 C61 H61B 111.7
H61A C61 H61B 109.4
C61 C62 C60 116.4(4)
C61 C62 C63 106.7(5)
C60 C62 C63 101.6(5)
C61 C62 C59 126.4(4)
C60 C62 C59 92.9(3)
C63 C62 C59 109.9(5)
C62 C63 H63A 109.5
C62 C63 H63B 109.5
H63A C63 H63B 109.5
C62 C63 H63C 109.5
H63A C63 H63C 109.5
H63B C63 H63C 109.5
N4 C65 C64 163.7(13)
O22 Cu1 O10 174.08(6)
O22 Cu1 O14 94.37(7)
O10 Cu1 O14 86.18(7)
O22 Cu1 O1 85.86(7)
O10 Cu1 O1 92.88(7)
O14 Cu1 O1 172.95(6)
O22 Cu1 O6 101.16(6)
O10 Cu1 O6 84.43(6)
O14 Cu1 O6 102.76(7)
O1 Cu1 O6 84.08(7)
O22 Cu1 O18 82.50(6)
O10 Cu1 O18 91.77(6)
O14 Cu1 O18 81.29(6)
O1 Cu1 O18 91.76(7)
O6 Cu1 O18 174.21(7)
O4 Mo1 O3 104.81(11)
O4 Mo1 O5 102.88(8)
O3 Mo1 O5 96.89(9)
O4 Mo1 O2 98.29(9)
O3 Mo1 O2 101.61(9)
O5 Mo1 O2 147.19(8)
O4 Mo1 O6 94.69(10)
O3 Mo1 O6 159.30(8)
O5 Mo1 O6 71.60(7)
O2 Mo1 O6 82.02(7)
O4 Mo1 O1 165.23(10)
O3 Mo1 O1 86.89(8)
O5 Mo1 O1 84.25(6)
O2 Mo1 O1 70.09(6)
O6 Mo1 O1 75.09(6)
O7 Mo2 O8 104.87(10)
O7 Mo2 O5 103.94(10)
O8 Mo2 O5 96.29(9)
O7 Mo2 O9 98.34(10)
O8 Mo2 O9 100.96(9)
O5 Mo2 O9 147.18(7)
O7 Mo2 O6 92.73(8)
O8 Mo2 O6 160.90(8)
O5 Mo2 O6 71.87(7)
O9 Mo2 O6 83.40(7)
O7 Mo2 O10 163.77(9)
O8 Mo2 O10 88.79(8)
O5 Mo2 O10 82.78(7)
O9 Mo2 O10 69.99(6)
O6 Mo2 O10 75.13(5)
O12 Mo3 O11 104.98(10)
O12 Mo3 O9 98.47(9)
O11 Mo3 O9 102.71(8)
O12 Mo3 O13 101.20(9)
O11 Mo3 O13 94.35(8)
O9 Mo3 O13 149.59(7)
O12 Mo3 O10 160.62(7)
O11 Mo3 O10 93.87(9)
O9 Mo3 O10 72.49(7)
O13 Mo3 O10 81.49(7)
O12 Mo3 O14 90.64(8)
O11 Mo3 O14 160.91(9)
O9 Mo3 O14 85.39(6)
O13 Mo3 O14 71.49(6)
O10 Mo3 O14 71.86(6)
O16 Mo4 O15 104.89(10)
O16 Mo4 O13 101.93(8)
O15 Mo4 O13 104.03(9)
O16 Mo4 O17 101.43(8)
O15 Mo4 O17 90.02(9)
O13 Mo4 O17 148.47(7)
O16 Mo4 O18 91.43(9)
O15 Mo4 O18 156.41(7)
O13 Mo4 O18 88.71(7)
O17 Mo4 O18 69.82(7)
O16 Mo4 O14 166.35(9)
O15 Mo4 O14 88.76(8)
O13 Mo4 O14 74.23(6)
O17 Mo4 O14 78.09(6)
O18 Mo4 O14 75.52(6)
O19 Mo5 O20 104.05(9)
O19 Mo5 O21 103.10(10)
O20 Mo5 O21 103.76(10)
O19 Mo5 O17 100.37(9)
O20 Mo5 O17 90.01(9)
O21 Mo5 O17 148.80(7)
O19 Mo5 O18 91.42(8)
O20 Mo5 O18 156.63(9)
O21 Mo5 O18 89.32(7)
O17 Mo5 O18 69.75(7)
O19 Mo5 O22 166.92(8)
O20 Mo5 O22 89.01(8)
O21 Mo5 O22 73.85(7)
O17 Mo5 O22 78.63(6)
O18 Mo5 O22 75.94(6)
O24 Mo6 O23 105.75(11)
O24 Mo6 O2 102.01(9)
O23 Mo6 O2 99.75(8)
O24 Mo6 O21 95.82(9)
O23 Mo6 O21 99.16(8)
O2 Mo6 O21 149.31(7)
O24 Mo6 O1 95.58(8)
O23 Mo6 O1 158.56(9)
O2 Mo6 O1 73.23(6)
O21 Mo6 O1 80.39(6)
O24 Mo6 O22 162.40(8)
O23 Mo6 O22 88.07(9)
O2 Mo6 O22 85.92(7)
O21 Mo6 O22 70.79(7)
O1 Mo6 O22 71.44(6)
C19 N1 C11 112.4(2)
C19 N1 C23 109.0(2)
C11 N1 C23 108.3(2)
C19 N1 C15 108.5(2)
C11 N1 C15 108.5(2)
C23 N1 C15 110.2(2)
C27 N2 C31 109.6(2)
C27 N2 C35 111.5(2)
C31 N2 C35 109.2(2)
C27 N2 C39 107.5(2)
C31 N2 C39 110.6(2)
C35 N2 C39 108.4(2)
C55 N3 C47 106.7(2)
C55 N3 C51 110.8(2)
C47 N3 C51 111.5(2)
C55 N3 C43 111.08(19)
C47 N3 C43 110.7(2)
C51 N3 C43 106.1(2)
C1 O1 Cu1 115.76(14)
C1 O1 Mo6 121.10(14)
Cu1 O1 Mo6 101.97(7)
C1 O1 Mo1 120.88(14)
Cu1 O1 Mo1 101.05(7)
Mo6 O1 Mo1 91.60(5)
Mo6 O2 Mo1 118.69(9)
Mo2 O5 Mo1 118.26(9)
Cu1 O6 Mo2 99.11(6)
Cu1 O6 Mo1 99.77(7)
Mo2 O6 Mo1 95.65(7)
Cu1 O6 H6 109.9
Mo2 O6 H6 132.0
Mo1 O6 H6 115.2
Mo3 O9 Mo2 119.68(9)
C3 O10 Cu1 114.38(14)
C3 O10 Mo3 122.57(14)
Cu1 O10 Mo3 101.41(7)
C3 O10 Mo2 121.69(14)
Cu1 O10 Mo2 101.17(6)
Mo3 O10 Mo2 91.04(6)
Mo4 O13 Mo3 118.84(8)
C6 O14 Cu1 114.61(14)
C6 O14 Mo4 119.04(14)
Cu1 O14 Mo4 104.18(7)
C6 O14 Mo3 123.14(14)
Cu1 O14 Mo3 99.84(7)
Mo4 O14 Mo3 91.99(5)
C7 O17 Mo4 119.39(15)
C7 O17 Mo5 120.08(16)
Mo4 O17 Mo5 113.25(9)
C2 O18 Mo4 120.67(14)
C2 O18 Mo5 120.56(14)
Mo4 O18 Mo5 103.68(7)
C2 O18 Cu1 111.23(13)
Mo4 O18 Cu1 98.68(7)
Mo5 O18 Cu1 97.61(6)
Mo5 O21 Mo6 120.27(10)
C8 O22 Cu1 115.04(14)
C8 O22 Mo5 118.42(14)
Cu1 O22 Mo5 103.54(7)
C8 O22 Mo6 123.98(14)
Cu1 O22 Mo6 100.00(8)
Mo5 O22 Mo6 91.61(6)
C59 O25 H25 112.2
C60 O26 H26 110.4
C61 O27 H27 110.7

loop_
_geom_bond_atom_site_label_1
_geom_bond_atom_site_label_2
_geom_bond_distance
C1 O1 1.435(3)
C1 C4 1.530(4)
C1 H1A 0.9700
C1 H1B 0.9700
C2 O18 1.424(3)
C2 C4 1.534(4)
C2 H2A 0.9700
C2 H2B 0.9700
C3 O10 1.428(3)
C3 C4 1.531(4)
C3 H3A 0.9700
C3 H3B 0.9700
C4 C5 1.555(4)
C5 H5A 0.9600
C5 H5B 0.9600
C5 H5C 0.9600
C6 O14 1.438(3)
C6 C9 1.535(4)
C6 H6A 0.9700
C6 H6B 0.9700
C7 O17 1.474(3)
C7 C9 1.523(4)
C7 H7A 0.9700
C7 H7B 0.9700
C8 O22 1.439(3)
C8 C9 1.534(4)
C8 H8A 0.9700
C8 H8B 0.9700
C9 C10 1.532(4)
C10 H10A 0.9600
C10 H10B 0.9600
C10 H10C 0.9600
C11 N1 1.521(4)
C11 C12 1.523(4)
C11 H11A 0.9700
C11 H11B 0.9700
C12 C13 1.498(5)
C12 H12A 0.9700
C12 H12B 0.9700
C13 C14 1.527(5)
C13 H13A 0.9700
C13 H13B 0.9700
C14 H14A 0.9600
C14 H14B 0.9600
C14 H14C 0.9600
C15 C16 1.529(5)
C15 N1 1.545(4)
C15 H15A 0.9700
C15 H15B 0.9700
C16 C17 1.519(5)
C16 H16A 0.9700
C16 H16B 0.9700
C17 C18 1.518(7)
C17 H17A 0.9700
C17 H17B 0.9700
C18 H18A 0.9600
C18 H18B 0.9600
C18 H18C 0.9600
C19 C20 1.516(4)
C19 N1 1.519(4)
C19 H19A 0.9700
C19 H19B 0.9700
C20 C21 1.497(5)
C20 H20A 0.9700
C20 H20B 0.9700
C21 C22 1.508(5)
C21 H21A 0.9700
C21 H21B 0.9700
C22 H22A 0.9600
C22 H22B 0.9600
C22 H22C 0.9600
C23 C24 1.507(5)
C23 N1 1.527(4)
C23 H23A 0.9700
C23 H23B 0.9700
C24 C25 1.578(6)
C24 H24A 0.9700
C24 H24B 0.9700
C25 C26 1.353(8)
C25 H25A 0.9700
C25 H25B 0.9700
C26 H26A 0.9600
C26 H26B 0.9600
C26 H26C 0.9600
C27 C28 1.502(5)
C27 N2 1.512(4)
C27 H27A 0.9700
C27 H27B 0.9700
C28 C29 1.546(5)
C28 H28A 0.9700
C28 H28B 0.9700
C29 C30 1.444(6)
C29 H29A 0.9700
C29 H29B 0.9700
C30 H30A 0.9600
C30 H30B 0.9600
C30 H30C 0.9600
C31 C32 1.509(4)
C31 N2 1.515(4)
C31 H31A 0.9700
C31 H31B 0.9700
C32 C33 1.502(5)
C32 H32A 0.9700
C32 H32B 0.9700
C33 C34 1.520(5)
C33 H33A 0.9700
C33 H33B 0.9700
C34 H34A 0.9600
C34 H34B 0.9600
C34 H34C 0.9600
C35 C36 1.502(4)
C35 N2 1.521(4)
C35 H35A 0.9700
C35 H35B 0.9700
C36 C37 1.476(5)
C36 H36A 0.9700
C36 H36B 0.9700
C37 C38 1.508(5)
C37 H37A 0.9700
C37 H37B 0.9700
C38 H38A 0.9600
C38 H38B 0.9600
C38 H38C 0.9600
C39 C40 1.518(6)
C39 N2 1.536(4)
C39 H39A 0.9700
C39 H39B 0.9700
C40 C41 1.529(6)
C40 H40A 0.9700
C40 H40B 0.9700
C41 C42 1.425(9)
C41 H41A 0.9700
C41 H41B 0.9700
C42 H42A 0.9600
C42 H42B 0.9600
C42 H42C 0.9600
C42' H42D 0.9600
C42' H42E 0.9600
C42' H42F 0.9600
C43 N3 1.524(3)
C43 C44 1.525(4)
C43 H43A 0.9700
C43 H43B 0.9700
C44 C45 1.519(5)
C44 H44A 0.9700
C44 H44B 0.9700
C45 C46 1.506(6)
C45 H45A 0.9700
C45 H45B 0.9700
C46 H46A 0.9600
C46 H46B 0.9600
C46 H46C 0.9600
C47 C48 1.479(5)
C47 N3 1.516(4)
C47 H47A 0.9700
C47 H47B 0.9700
C48 C49 1.538(7)
C48 H48A 0.9700
C48 H48B 0.9700
C49 C50 1.429(7)
C49 H49A 0.9700
C49 H49B 0.9700
C50 H50A 0.9600
C50 H50B 0.9600
C50 H50C 0.9600
C51 C52 1.508(4)
C51 N3 1.524(4)
C51 H51A 0.9700
C51 H51B 0.9700
C52 C53 1.642(7)
C52 H52A 0.9700
C52 H52B 0.9700
C53 C54 1.576(9)
C53 H53A 0.9700
C53 H53B 0.9700
C54 H54A 0.9600
C54 H54B 0.9600
C54 H54C 0.9600
C54 H54D 1.2903
C54 H54E 0.8903
C54 H54F 0.7061
C53' C54' 1.508(8)
C53' H53C 0.9700
C53' H53D 0.9700
C54' H54A 0.7155
C54' H54B 1.2489
C54' H54C 1.2635
C54' H54D 0.9600
C54' H54E 0.9600
C54' H54F 0.9600
C55 C56 1.507(5)
C55 N3 1.516(3)
C55 H55A 0.9700
C55 H55B 0.9700
C56 C57 1.494(5)
C56 H56A 0.9700
C56 H56B 0.9700
C57 C58 1.513(6)
C57 H57A 0.9700
C57 H57B 0.9700
C58 H58A 0.9600
C58 H58B 0.9600
C58 H58C 0.9600
C59 O25 1.387(7)
C59 C62 1.643(6)
C59 H59A 0.9700
C59 H59B 0.9700
C60 O26 1.488(6)
C60 C62 1.492(7)
C60 H60A 0.9700
C60 H60B 0.9700
C61 O27 1.455(7)
C61 C62 1.474(8)
C61 H61A 0.9700
C61 H61B 0.9700
C62 C63 1.540(8)
C63 H63A 0.9600
C63 H63B 0.9600
C63 H63C 0.9600
C64 C65 1.494(9)
C65 N4 1.133(10)
Cu1 O22 1.9663(15)
Cu1 O10 1.9705(15)
Cu1 O14 1.9913(18)
Cu1 O1 1.9919(18)
Cu1 O6 2.1880(16)
Cu1 O18 2.2428(16)
Mo1 O4 1.693(2)
Mo1 O3 1.708(2)
Mo1 O5 1.9279(16)
Mo1 O2 1.9576(17)
Mo1 O6 2.2255(19)
Mo1 O1 2.3700(15)
Mo2 O7 1.7010(19)
Mo2 O8 1.7073(19)
Mo2 O5 1.9139(19)
Mo2 O9 1.948(2)
Mo2 O6 2.2241(15)
Mo2 O10 2.3634(16)
Mo3 O12 1.705(2)
Mo3 O11 1.705(2)
Mo3 O9 1.8941(16)
Mo3 O13 1.9896(16)
Mo3 O10 2.2923(18)
Mo3 O14 2.3197(15)
Mo4 O16 1.7015(18)
Mo4 O15 1.710(2)
Mo4 O13 1.8638(17)
Mo4 O17 2.0889(16)
Mo4 O18 2.2201(19)
Mo4 O14 2.2934(15)
Mo5 O19 1.6916(19)
Mo5 O20 1.710(2)
Mo5 O21 1.863(2)
Mo5 O17 2.092(2)
Mo5 O18 2.2206(15)
Mo5 O22 2.3013(16)
Mo6 O24 1.698(2)
Mo6 O23 1.712(2)
Mo6 O2 1.9086(17)
Mo6 O21 1.9814(17)
Mo6 O1 2.2681(15)
Mo6 O22 2.3487(19)
O6 H6 0.9469
O25 H25 0.8202
O26 H26 0.8200
O27 H27 0.8201
